data_8101850
loop_
_publ_author_name
'Mahjoub, A.'
'Durif, A.'

_publ_section_title
;
Crystal structure of trans-2,4-bis(sec-butyl)-2,4-bis((2-methyl-1-
thioxo)butylsulfanyl)-1,3-dithietane, C~2~S~2~(C~4~H~9~)~2~(C~4~H~9~CS~2~)
~2~
;
_journal_issue 4
_journal_name_full 'Zeitschrift f\"ur Kristallographie - New Crystal Structures'
_journal_page_first 541
_journal_page_last 542
_journal_volume 220
_journal_year 2005
_chemical_formula_moiety 'C20 H36 S6 '
_chemical_formula_sum 'C20 H36 S6'
_chemical_formula_weight 468
_chemical_name_systematic
;
trans-2,4-bis(sec-butyl)-2,4-bis((2-methyl-1-thioxo)butylsufanyl)-1,3-
dithietane
;
_space_group_IT_number 14
_symmetry_cell_setting monoclinic
_symmetry_Int_Tables_number 14
_symmetry_space_group_name_Hall '-P 2yn'
_symmetry_space_group_name_H-M 'P 1 21/n 1'
_audit_creation_method 'by teXsan v1.8'
_cell_angle_alpha 90
_cell_angle_beta 99.34(2)
_cell_angle_gamma 90
_cell_formula_units_Z 2
_cell_length_a 12.008(3)
_cell_length_b 6.050(2)
_cell_length_c 17.858(5)
_cell_measurement_reflns_used 24
_cell_measurement_temperature 293.0
_cell_measurement_theta_max 12.0
_cell_measurement_theta_min 9.9
_cell_volume 1280.2(6)
_computing_cell_refinement 'Enraf Nonius CAD4'
_computing_data_collection 'Enraf Nonius CAD4'
_computing_data_reduction 'teXsan (MSC, 1992-1997)'
_computing_publication_material 'teXsan (MSC, 1992-1997)'
_computing_structure_refinement 'teXsan (MSC, 1992-1997)'
_computing_structure_solution SIR92
_diffrn_ambient_temperature 293.0
_diffrn_measurement_device_type 'Enraf-Nonius CAD-4'
_diffrn_measurement_method omega
_diffrn_orient_matrix_UB_11 0.00457
_diffrn_orient_matrix_UB_12 0.01994
_diffrn_orient_matrix_UB_13 0.05600
_diffrn_orient_matrix_UB_21 0.08283
_diffrn_orient_matrix_UB_22 0.02907
_diffrn_orient_matrix_UB_23 0.00484
_diffrn_orient_matrix_UB_31 -0.01548
_diffrn_orient_matrix_UB_32 0.16147
_diffrn_orient_matrix_UB_33 -0.00780
_diffrn_radiation_detector 'scintillation counter'
_diffrn_radiation_monochromator 'graphite plate'
_diffrn_radiation_source 'X-ray tube'
_diffrn_radiation_type 'Mo K\a'
_diffrn_radiation_wavelength 0.7107
_diffrn_reflns_av_R_equivalents 0.00483
_diffrn_reflns_av_sigmaI/netI 0.030
_diffrn_reflns_limit_h_max 16
_diffrn_reflns_limit_h_min -16
_diffrn_reflns_limit_k_max 8
_diffrn_reflns_limit_k_min 0
_diffrn_reflns_limit_l_max 25
_diffrn_reflns_limit_l_min 0
_diffrn_reflns_number 4172
_diffrn_reflns_reduction_process 'Lp corrections applied'
_diffrn_reflns_theta_max 29.96
_diffrn_reflns_theta_min 1.15
_diffrn_standards_decay_% -1.60
_diffrn_standards_interval_count 0
_diffrn_standards_number 2
_exptl_absorpt_coefficient_mu 0.536
_exptl_absorpt_correction_type none
_exptl_crystal_colour yellow
_exptl_crystal_density_diffrn 2.338
_exptl_crystal_description prism
_exptl_crystal_F_000 504.00
_exptl_crystal_size_max 0.44
_exptl_crystal_size_mid 0.45
_exptl_crystal_size_min 0.40
_refine_diff_density_max 0.79
_refine_diff_density_min -0.24
_refine_ls_extinction_method none
_refine_ls_goodness_of_fit_all 1.992
_refine_ls_goodness_of_fit_ref 1.992
_refine_ls_hydrogen_treatment noref
_refine_ls_matrix_type full
_refine_ls_number_constraints 0
_refine_ls_number_parameters 118
_refine_ls_number_reflns 2503
_refine_ls_number_restraints 0
_refine_ls_R_factor_all 0.0504
_refine_ls_R_factor_gt 0.0504
_refine_ls_shift/su_max 0.0066
_refine_ls_shift/su_mean 0.0008
_refine_ls_structure_factor_coef F
_refine_ls_weighting_details 'w = 1/[\s^2^(Fo) + 0.00106|Fo|^2^]'
_refine_ls_weighting_scheme sigma
_refine_ls_wR_factor_all 0.0804
_refine_ls_wR_factor_ref 0.0804
_reflns_number_gt 2503
_reflns_number_total 4061
_reflns_threshold_expression I>3sigma(I)
_cod_data_source_file 1267-1628.cff
_cod_data_source_block MAHJOU
_cod_original_sg_symbol_H-M P12(1)/n1
_cod_original_formula_sum 'C20 H36 S6 '
_cod_database_code 8101850

loop_
_symmetry_equiv_pos_as_xyz
' +x, +y, +z'
1/2-x,1/2+y,1/2-z
' -x, -y, -z'
1/2+x,1/2-y,1/2+z

loop_
_atom_site_label
_atom_site_fract_x
_atom_site_fract_y
_atom_site_fract_z
_atom_site_U_iso_or_equiv
_atom_site_adp_type
_atom_site_occupancy
_atom_site_symmetry_multiplicity
_atom_site_Wyckoff_symbol
_atom_site_refinement_flags
_atom_site_calc_flag
_atom_site_calc_attached_atom
S(1) 1.18385(4) 0.20592(8) 1.07038(3) 0.0530(1) Uani 1 4 e . d ?
S(2) 0.95730(4) 0.20034(8) 0.97752(3) 0.0491(1) Uani 1 4 e . d ?
S(3) 1.30151(6) -0.2281(1) 1.07217(5) 0.0725(2) Uani 1 4 e . d ?
C(1) 1.0961(2) 0.0631(3) 0.9916(1) 0.0466(4) Uani 1 4 e . d ?
C(2) 1.1531(2) 0.0636(4) 0.9203(1) 0.0550(5) Uani 1 4 e . d ?
C(3) 1.1692(3) 0.3021(4) 0.8947(2) 0.0688(7) Uani 1 4 e . d ?
C(4) 1.2513(5) 0.3218(9) 0.8416(4) 0.145(2) Uani 1 4 e . d ?
C(5) 1.0876(2) -0.0723(4) 0.8555(1) 0.0704(7) Uani 1 4 e . d ?
C(6) 1.2911(2) 0.0226(4) 1.1029(1) 0.0608(6) Uani 1 4 e . d ?
C(7) 1.3709(2) 0.1251(6) 1.1692(2) 0.0857(8) Uani 1 4 e . d ?
C(8) 1.4906(3) 0.1173(8) 1.1566(3) 0.116(1) Uani 1 4 e . d ?
C(9) 1.5052(4) 0.2496(9) 1.0868(3) 0.118(1) Uani 1 4 e . d ?
C(10) 1.3576(3) 0.0103(8) 1.2467(2) 0.111(1) Uani 1 4 e . d ?
H(1) 1.2257 -0.0010 0.9336 0.066 Uiso 1 4 e . c ?
H(2) 1.1951 0.3892 0.9384 0.083 Uiso 1 4 e . c ?
H(3) 1.0983 0.3568 0.8703 0.083 Uiso 1 4 e . c ?
H(4) 1.3258 0.3138 0.8691 0.175 Uiso 1 4 e . c ?
H(5) 1.2410 0.4595 0.8158 0.175 Uiso 1 4 e . c ?
H(6) 1.2398 0.2048 0.8057 0.175 Uiso 1 4 e . c ?
H(7) 1.1301 -0.0819 0.8152 0.084 Uiso 1 4 e . c ?
H(8) 1.0173 -0.0027 0.8378 0.084 Uiso 1 4 e . c ?
H(9) 1.0747 -0.2165 0.8733 0.084 Uiso 1 4 e . c ?
H(10) 1.3506 0.2761 1.1726 0.103 Uiso 1 4 e . c ?
H(11) 1.5378 0.1776 1.1996 0.140 Uiso 1 4 e . c ?
H(12) 1.5114 -0.0319 1.1499 0.140 Uiso 1 4 e . c ?
H(13) 1.5796 0.2293 1.0762 0.141 Uiso 1 4 e . c ?
H(14) 1.4930 0.4019 1.0956 0.141 Uiso 1 4 e . c ?
H(15) 1.4522 0.2005 1.0447 0.141 Uiso 1 4 e . c ?
H(16) 1.4112 0.0705 1.2864 0.133 Uiso 1 4 e . c ?
H(17) 1.3700 -0.1441 1.2430 0.133 Uiso 1 4 e . c ?
H(18) 1.2836 0.0356 1.2572 0.133 Uiso 1 4 e . c ?

loop_
_atom_site_aniso_label
_atom_site_aniso_U_11
_atom_site_aniso_U_22
_atom_site_aniso_U_33
_atom_site_aniso_U_12
_atom_site_aniso_U_13
_atom_site_aniso_U_23
S(1) 0.0508(3) 0.0378(2) 0.0658(3) 0.0006(2) -0.0043(2) -0.0061(2)
S(2) 0.0472(2) 0.0305(2) 0.0666(3) 0.0032(2) -0.0002(2) 0.0038(2)
S(3) 0.0655(3) 0.0462(3) 0.0998(5) 0.0121(3) -0.0051(3) 0.0005(3)
C(1) 0.0455(8) 0.0312(8) 0.060(1) 0.0016(7) -0.0018(7) -0.0006(8)
C(2) 0.054(1) 0.042(1) 0.067(1) 0.0020(9) 0.0067(9) 0.0025(9)
C(3) 0.080(2) 0.048(1) 0.077(2) -0.008(1) 0.009(1) 0.006(1)
C(4) 0.155(4) 0.122(4) 0.169(4) -0.001(3) 0.056(3) 0.032(3)
C(5) 0.089(2) 0.058(1) 0.066(1) -0.004(1) 0.015(1) -0.009(1)
C(6) 0.050(1) 0.050(1) 0.076(1) -0.0011(9) -0.006(1) 0.003(1)
C(7) 0.066(1) 0.080(2) 0.099(2) 0.001(1) -0.025(1) -0.006(2)
C(8) 0.062(2) 0.107(3) 0.171(3) 0.005(2) -0.011(2) -0.027(3)
C(9) 0.093(2) 0.126(3) 0.145(3) -0.009(2) 0.050(2) -0.012(3)
C(10) 0.124(3) 0.119(3) 0.083(2) -0.014(2) -0.008(2) 0.017(2)

loop_
_atom_type_symbol
_atom_type_oxidation_number
_atom_type_number_in_cell
_atom_type_scat_dispersion_real
_atom_type_scat_dispersion_imag
_atom_type_scat_source
H 0 72 0.000 0.000
;International Tables for Crystallography
(1992, Vol. C, Table 6.1.1.2)
;
C 0 80 0.002 0.002
;International Tables for Crystallography
(1992, Vol. C, Tables 4.2.6.8 and 6.1.1.1)
;
S 0 24 0.110 0.124
;International Tables for Crystallography
(1992, Vol. C, Tables 4.2.6.8 and 6.1.1.1)
;

loop_
_geom_angle_atom_site_label_1
_geom_angle_atom_site_label_2
_geom_angle_atom_site_label_3
_geom_angle
_geom_angle_site_symmetry_1
_geom_angle_site_symmetry_2
_geom_angle_site_symmetry_3
_geom_angle_publ_flag
C(1) S(1) C(6) 105.0(1) . . . yes
C(1) S(2) C(1) 85.43(9) . . 3_757 yes
S(1) C(1) S(2) 106.7(1) . . . yes
S(1) C(1) S(2) 111.3(1) . . 3_757 yes
S(1) C(1) C(2) 110.9(1) . . . yes
S(2) C(1) S(2) 94.57(9) . . 3_757 yes
S(2) C(1) C(2) 113.6(1) . . . yes
S(2) C(1) C(2) 118.3(1) 3_757 . . yes
C(1) C(2) C(3) 110.0(2) . . . yes
C(1) C(2) C(5) 112.4(2) . . . yes
C(1) C(2) H(1) 107.8 . . . no
C(3) C(2) C(5) 110.8(2) . . . yes
C(3) C(2) H(1) 107.8 . . . no
C(5) C(2) H(1) 107.8 . . . no
C(2) C(3) C(4) 113.3(3) . . . yes
C(2) C(3) H(2) 108.5 . . . no
C(2) C(3) H(3) 108.5 . . . no
C(4) C(3) H(2) 108.5 . . . no
C(4) C(3) H(3) 108.5 . . . no
H(2) C(3) H(3) 109.5 . . . no
C(3) C(4) H(2) 26.8 . . . no
C(3) C(4) H(3) 26.8 . . . no
C(3) C(4) H(4) 109.5 . . . no
C(3) C(4) H(5) 109.5 . . . no
C(3) C(4) H(6) 109.5 . . . no
H(2) C(4) H(3) 45.7 . . . no
H(2) C(4) H(4) 89.1 . . . no
H(2) C(4) H(5) 101.8 . . . no
H(2) C(4) H(6) 134.7 . . . no
H(3) C(4) H(4) 134.5 . . . no
H(3) C(4) H(5) 88.8 . . . no
H(3) C(4) H(6) 102.3 . . . no
H(4) C(4) H(5) 109.5 . . . no
H(4) C(4) H(6) 109.5 . . . no
H(5) C(4) H(6) 109.5 . . . no
C(2) C(5) H(7) 109.5 . . . no
C(2) C(5) H(8) 109.5 . . . no
C(2) C(5) H(9) 109.5 . . . no
H(7) C(5) H(8) 109.5 . . . no
H(7) C(5) H(9) 109.5 . . . no
H(8) C(5) H(9) 109.5 . . . no
S(1) C(6) S(3) 125.5(1) . . . yes
S(1) C(6) C(7) 109.8(2) . . . yes
S(3) C(6) C(7) 124.5(2) . . . yes
C(6) C(7) C(8) 111.6(3) . . . yes
C(6) C(7) C(10) 111.1(3) . . . yes
C(6) C(7) H(10) 107.7 . . . no
C(8) C(7) C(10) 110.8(3) . . . yes
C(8) C(7) H(10) 107.7 . . . no
C(10) C(7) H(10) 107.7 . . . no
C(7) C(8) C(9) 110.5(3) . . . yes
C(7) C(8) H(10) 27.0 . . . no
C(7) C(8) H(11) 109.2 . . . no
C(7) C(8) H(12) 109.2 . . . no
C(9) C(8) H(10) 94.4 . . . no
C(9) C(8) H(11) 109.2 . . . no
C(9) C(8) H(12) 109.2 . . . no
H(10) C(8) H(11) 96.1 . . . no
H(10) C(8) H(12) 136.1 . . . no
H(11) C(8) H(12) 109.5 . . . no
C(8) C(9) H(13) 109.5 . . . no
C(8) C(9) H(14) 109.5 . . . no
C(8) C(9) H(15) 109.5 . . . no
H(13) C(9) H(14) 109.5 . . . no
H(13) C(9) H(15) 109.5 . . . no
H(14) C(9) H(15) 109.5 . . . no
C(7) C(10) H(16) 109.5 . . . no
C(7) C(10) H(17) 109.5 . . . no
C(7) C(10) H(18) 109.5 . . . no
H(16) C(10) H(17) 109.5 . . . no
H(16) C(10) H(18) 109.5 . . . no
H(17) C(10) H(18) 109.5 . . . no

loop_
_geom_bond_atom_site_label_1
_geom_bond_atom_site_label_2
_geom_bond_distance
_geom_bond_site_symmetry_1
_geom_bond_site_symmetry_2
_geom_bond_publ_flag
S(1) C(1) 1.832(2) . . yes
S(1) C(6) 1.727(2) . . yes
S(2) C(1) 1.842(2) . . yes
S(2) C(1) 1.836(2) . 3_757 yes
S(3) C(6) 1.625(2) . . yes
C(1) C(2) 1.539(3) . . yes
C(2) C(3) 1.535(3) . . yes
C(2) C(5) 1.529(3) . . yes
C(2) H(1) 0.95 . . no
C(3) C(4) 1.481(7) . . yes
C(3) H(2) 0.95 . . no
C(3) H(3) 0.95 . . no
C(4) H(2) 2.00 . . no
C(4) H(3) 2.00 . . no
C(4) H(4) 0.95 . . no
C(4) H(5) 0.95 . . no
C(4) H(6) 0.95 . . no
C(5) H(7) 0.95 . . no
C(5) H(8) 0.95 . . no
C(5) H(9) 0.95 . . no
C(6) C(7) 1.530(4) . . yes
C(7) C(8) 1.491(5) . . yes
C(7) C(10) 1.579(5) . . yes
C(7) H(10) 0.95 . . no
C(8) C(9) 1.516(7) . . yes
C(8) H(10) 2.00 . . no
C(8) H(11) 0.95 . . no
C(8) H(12) 0.95 . . no
C(9) H(13) 0.95 . . no
C(9) H(14) 0.95 . . no
C(9) H(15) 0.95 . . no
C(10) H(16) 0.95 . . no
C(10) H(17) 0.95 . . no
C(10) H(18) 0.95 . . no

loop_
_geom_torsion_atom_site_label_1
_geom_torsion_atom_site_label_2
_geom_torsion_atom_site_label_3
_geom_torsion_atom_site_label_4
_geom_torsion_site_symmetry_1
_geom_torsion_site_symmetry_2
_geom_torsion_site_symmetry_3
_geom_torsion_site_symmetry_4
_geom_torsion
_geom_torsion_publ_flag
S(1) C(1) S(2) C(1) . . . 3_757 -113.9(1) no
S(1) C(1) S(2) C(1) . . 3_757 3_757 109.9(1) no
S(1) C(1) C(2) C(3) . . . . -61.3(2) no
S(1) C(1) C(2) C(5) . . . . 174.7(2) no
S(1) C(6) C(7) C(8) . . . . -127.2(3) no
S(1) C(6) C(7) C(10) . . . . 108.5(3) no
S(2) C(1) S(1) C(6) . . . . 160.0(1) no
S(2) C(1) S(2) C(1) . . 3_757 3_757 0.0000 no
S(2) C(1) C(2) C(3) . . . . 58.8(2) no
S(2) C(1) C(2) C(5) . . . . -65.1(2) no
S(2) C(1) S(1) C(6) . 3_757 3_757 3_757 -58.1(1) no
S(2) C(1) S(2) C(1) . 3_757 3_757 . 0.0000(1) no
S(2) C(1) C(2) C(3) . 3_757 3_757 3_757 -168.3(2) no
S(2) C(1) C(2) C(5) . 3_757 3_757 3_757 -44.4(2) no
S(3) C(6) S(1) C(1) . . . . -4.4(2) no
S(3) C(6) C(7) C(8) . . . . 56.9(4) no
S(3) C(6) C(7) C(10) . . . . -67.4(4) no
C(1) S(1) C(6) C(7) . . . . 179.7(2) no
C(1) S(2) C(1) S(2) . . 3_757 3_757 0.0000 no
C(1) S(2) C(1) C(2) . . 3_757 3_757 119.9(2) no
C(1) S(2) C(1) S(2) . 3_757 3_757 . 0.0000(1) no
C(1) S(2) C(1) C(2) . 3_757 3_757 3_757 -123.6(2) no
C(1) C(2) C(3) C(4) . . . . 163.3(3) no
C(2) C(1) S(1) C(6) . . . . -75.8(2) no
C(4) C(3) C(2) C(5) . . . . -71.8(4) no
C(6) C(7) C(8) C(9) . . . . 61.8(4) no
C(9) C(8) C(7) C(10) . . . . -173.7(4) no
